data_2204566
loop_
_publ_author_name
'Zhang, Xian-Fa'
'Gao, Shan'
'Huo, Li-Hua'
'Zhao, Hui'

_publ_section_title
;
 (1<i>H</i>-Benzimidazole-\k<i>N</i>^3^)[3-methoxysalicylaldehyde
 (4-methoxybenzoyl)hydrazonato-\k^3^<i>O</i>,<i>N</i>,<i>O</i>']copper(II)
 methanol solvate
;
_journal_issue 11
_journal_name_full 'Acta Crystallographica Section E'
_journal_page_first m1675
_journal_page_last m1677
_journal_paper_doi 10.1107/S1600536804026169
_journal_volume 60
_journal_year 2004
_chemical_formula_iupac '[Cu (C16 H14 N2 O4) (C7 H6 N2)], C H4 O'
_chemical_formula_moiety 'C23 H20 Cu N4 O4, C H4 O'
_chemical_formula_sum 'C24 H24 Cu N4 O5'
_chemical_formula_weight 512.02
_chemical_name_systematic
;
(1H-Benzimidazole-\kN^3^)[3-methoxysalicylaldehyde
(4-methoxybenzoyl)hydrazonato-\k^3^O,N,O']copper(II) methanol solvate
;
_space_group_IT_number 7
_symmetry_cell_setting monoclinic
_symmetry_space_group_name_Hall 'P -2yc'
_symmetry_space_group_name_H-M 'P 1 c 1'
_atom_sites_solution_hydrogens geom
_atom_sites_solution_primary direct
_atom_sites_solution_secondary difmap
_cell_angle_alpha 90.00
_cell_angle_beta 128.31(2)
_cell_angle_gamma 90.00
_cell_formula_units_Z 2
_cell_length_a 13.534(3)
_cell_length_b 5.0710(10)
_cell_length_c 21.294(6)
_cell_measurement_reflns_used 9816
_cell_measurement_temperature 293(2)
_cell_measurement_theta_max 27.48
_cell_measurement_theta_min 3.01
_cell_volume 1146.7(6)
_computing_cell_refinement RAPID-AUTO
_computing_data_collection 'RAPID-AUTO (Rigaku, 1998)'
_computing_data_reduction 'CrystalStructure (Rigaku/MSC, 2002)'
_computing_molecular_graphics 'ORTEPII (Johnson, 1976)'
_computing_publication_material SHELXL97
_computing_structure_refinement 'SHELXL97 (Sheldrick, 1997)'
_computing_structure_solution 'SHELXS97 (Sheldrick, 1997)'
_diffrn_ambient_temperature 293(2)
_diffrn_detector_area_resol_mean 10
_diffrn_measured_fraction_theta_full 0.982
_diffrn_measured_fraction_theta_max 0.982
_diffrn_measurement_device_type 'Rigaku R-AXIS RAPID'
_diffrn_measurement_method \w
_diffrn_radiation_monochromator graphite
_diffrn_radiation_source 'fine-focus sealed tube'
_diffrn_radiation_type MoK\a
_diffrn_radiation_wavelength 0.71073
_diffrn_reflns_av_R_equivalents 0.0310
_diffrn_reflns_av_sigmaI/netI 0.0288
_diffrn_reflns_limit_h_max 17
_diffrn_reflns_limit_h_min -17
_diffrn_reflns_limit_k_max 6
_diffrn_reflns_limit_k_min -6
_diffrn_reflns_limit_l_max 27
_diffrn_reflns_limit_l_min -27
_diffrn_reflns_number 10067
_diffrn_reflns_theta_full 27.48
_diffrn_reflns_theta_max 27.48
_diffrn_reflns_theta_min 3.01
_diffrn_standards_decay_% 0
_diffrn_standards_interval_count 0
_diffrn_standards_interval_time 0
_diffrn_standards_number 0
_exptl_absorpt_coefficient_mu 0.996
_exptl_absorpt_correction_T_max 0.841
_exptl_absorpt_correction_T_min 0.703
_exptl_absorpt_correction_type multi-scan
_exptl_absorpt_process_details '(ABSCOR; Higashi, 1995)'
_exptl_crystal_colour Blue
_exptl_crystal_density_diffrn 1.483
_exptl_crystal_density_method 'not measured'
_exptl_crystal_description Prism
_exptl_crystal_F_000 530
_exptl_crystal_size_max 0.38
_exptl_crystal_size_mid 0.25
_exptl_crystal_size_min 0.18
_refine_diff_density_max 0.451
_refine_diff_density_min -0.236
_refine_ls_abs_structure_details 'Flack (1983), 2320 Friedel pairs'
_refine_ls_abs_structure_Flack 0.015(11)
_refine_ls_extinction_method none
_refine_ls_goodness_of_fit_ref 1.02
_refine_ls_hydrogen_treatment mixed
_refine_ls_matrix_type full
_refine_ls_number_parameters 316
_refine_ls_number_reflns 4912
_refine_ls_number_restraints 4
_refine_ls_restrained_S_all 1.02
_refine_ls_R_factor_all 0.050
_refine_ls_R_factor_gt 0.039
_refine_ls_shift/su_max 0.000
_refine_ls_shift/su_mean 0.000
_refine_ls_structure_factor_coef Fsqd
_refine_ls_weighting_details 'calc w = 1/[\s^2^(Fo^2^)+(0.0569P)^2^] where P = (Fo^2^+2Fc^2^)/3'
_refine_ls_weighting_scheme calc
_refine_ls_wR_factor_gt 0.085
_refine_ls_wR_factor_ref 0.089
_reflns_number_gt 4199
_reflns_number_total 4912
_reflns_threshold_expression I>2\s(I)
_cod_data_source_file rz6009.cif
_cod_data_source_block I
_cod_original_sg_symbol_H-M 'P c'
_cod_database_code 2204566
_cod_database_fobs_code 2204566

loop_
_symmetry_equiv_pos_as_xyz
'x, y, z'
'x, -y, z+1/2'

loop_
_atom_site_label
_atom_site_fract_x
_atom_site_fract_y
_atom_site_fract_z
_atom_site_U_iso_or_equiv
_atom_site_adp_type
_atom_site_calc_flag
_atom_site_refinement_flags
_atom_site_occupancy
_atom_site_type_symbol
Cu1 0.50000(3) 0.46239(6) 0.50000(2) 0.04382(11) Uani d . 1 Cu
O1 0.5901(2) 0.5679(4) 0.61055(13) 0.0507(5) Uani d . 1 O
O2 0.9444(2) 0.5329(5) 0.98938(14) 0.0632(6) Uani d . 1 O
O3 0.4237(2) 0.3205(5) 0.39809(12) 0.0574(6) Uani d . 1 O
O4 0.2912(3) 0.2371(6) 0.24591(14) 0.0816(9) Uani d . 1 O
O5 0.9587(2) 0.0253(6) 0.69724(16) 0.0648(7) Uani d D 1 O
H26 0.886(2) 0.051(10) 0.684(3) 0.097 Uiso d D 1 H
N1 0.7213(2) 0.2296(5) 0.63356(15) 0.0464(6) Uani d . 1 N
N2 0.6375(2) 0.2171(5) 0.55025(14) 0.0442(6) Uani d . 1 N
N3 0.3608(2) 0.7152(5) 0.45009(14) 0.0451(6) Uani d . 1 N
N4 0.1715(3) 0.8663(6) 0.35051(16) 0.0549(6) Uani d D 1 N
H25 0.097(2) 0.892(10) 0.3013(13) 0.082 Uiso d D 1 H
C1 0.6848(3) 0.4195(6) 0.65776(17) 0.0430(6) Uani d . 1 C
C2 0.7565(3) 0.4535(6) 0.74521(17) 0.0433(6) Uani d . 1 C
C3 0.7241(3) 0.6572(7) 0.77350(19) 0.0527(7) Uani d . 1 C
H3 0.6602 0.7733 0.7370 0.063 Uiso calc R 1 H
C4 0.7842(3) 0.6909(7) 0.85395(19) 0.0531(8) Uani d . 1 C
H4 0.7607 0.8277 0.8713 0.064 Uiso calc R 1 H
C5 0.8796(3) 0.5206(6) 0.90877(18) 0.0485(7) Uani d . 1 C
C6 0.9135(3) 0.3187(7) 0.88201(19) 0.0522(7) Uani d . 1 C
H6 0.9781 0.2044 0.9188 0.063 Uiso calc R 1 H
C7 0.8529(3) 0.2844(6) 0.80157(18) 0.0487(7) Uani d . 1 C
H7 0.8766 0.1465 0.7847 0.058 Uiso calc R 1 H
C8 0.9165(5) 0.7434(9) 1.0201(2) 0.0784(11) Uani d . 1 C
H8A 0.9382 0.9081 1.0093 0.118 Uiso calc R 1 H
H8B 0.9641 0.7223 1.0769 0.118 Uiso calc R 1 H
H8C 0.8282 0.7421 0.9950 0.118 Uiso calc R 1 H
C9 0.6549(3) 0.0381(7) 0.5154(2) 0.0498(8) Uani d . 1 C
H9 0.7229 -0.0751 0.5479 0.060 Uiso calc R 1 H
C10 0.5784(4) -0.0026(7) 0.4306(2) 0.0481(9) Uani d . 1 C
C11 0.6164(4) -0.1959(8) 0.4016(2) 0.0676(10) Uani d . 1 C
H11 0.6893 -0.2929 0.4374 0.081 Uiso calc R 1 H
C12 0.5472(4) -0.2407(10) 0.3218(3) 0.0823(12) Uani d . 1 C
H12 0.5727 -0.3676 0.3031 0.099 Uiso calc R 1 H
C13 0.4377(5) -0.0959(10) 0.2682(2) 0.0796(12) Uani d . 1 C
H13 0.3916 -0.1250 0.2135 0.096 Uiso calc R 1 H
C14 0.3971(3) 0.0873(8) 0.2942(2) 0.0595(9) Uani d . 1 C
C15 0.4678(3) 0.1418(7) 0.37743(18) 0.0487(7) Uani d . 1 C
C16 0.2263(5) 0.2256(14) 0.1626(3) 0.111(2) Uani d . 1 C
H16A 0.2835 0.2644 0.1515 0.167 Uiso calc R 1 H
H16B 0.1592 0.3526 0.1363 0.167 Uiso calc R 1 H
H16C 0.1920 0.0521 0.1434 0.167 Uiso calc R 1 H
C17 0.2634(3) 0.6995(7) 0.37328(19) 0.0515(8) Uani d . 1 C
H17 0.2597 0.5819 0.3384 0.062 Uiso calc R 1 H
C18 0.3279(3) 0.9157(7) 0.47966(19) 0.0420(7) Uani d . 1 C
C19 0.3970(4) 1.0273(7) 0.5551(3) 0.0488(9) Uani d . 1 C
H19 0.4772 0.9681 0.5970 0.059 Uiso calc R 1 H
C20 0.3398(4) 1.2324(7) 0.5647(2) 0.0576(8) Uani d . 1 C
H20 0.3834 1.3145 0.6143 0.069 Uiso calc R 1 H
C21 0.2193(4) 1.3192(7) 0.5025(2) 0.0600(8) Uani d . 1 C
H21 0.1837 1.4548 0.5120 0.072 Uiso calc R 1 H
C22 0.1513(3) 1.2099(7) 0.4274(2) 0.0561(8) Uani d . 1 C
H22 0.0707 1.2679 0.3856 0.067 Uiso calc R 1 H
C23 0.2097(3) 1.0083(6) 0.41763(19) 0.0470(7) Uani d . 1 C
C24 0.9599(4) -0.2476(10) 0.6869(3) 0.0867(13) Uani d . 1 C
H24A 1.0441 -0.3135 0.7249 0.130 Uiso calc R 1 H
H24B 0.9311 -0.2828 0.6336 0.130 Uiso calc R 1 H
H24C 0.9053 -0.3334 0.6949 0.130 Uiso calc R 1 H

loop_
_atom_site_aniso_label
_atom_site_aniso_U_11
_atom_site_aniso_U_22
_atom_site_aniso_U_33
_atom_site_aniso_U_12
_atom_site_aniso_U_13
_atom_site_aniso_U_23
Cu1 0.03522(15) 0.05301(19) 0.03199(15) 0.0032(3) 0.01524(13) -0.0004(2)
O1 0.0445(12) 0.0520(13) 0.0378(11) 0.0037(10) 0.0167(10) -0.0023(10)
O2 0.0613(14) 0.0805(16) 0.0369(11) -0.0002(12) 0.0251(12) -0.0042(11)
O3 0.0461(12) 0.0775(17) 0.0314(10) 0.0164(12) 0.0155(10) -0.0043(10)
O4 0.0695(18) 0.116(2) 0.0329(12) 0.0293(17) 0.0188(13) -0.0017(13)
O5 0.0379(13) 0.0781(18) 0.0526(14) 0.0004(11) 0.0152(12) -0.0061(11)
N1 0.0324(13) 0.0589(16) 0.0319(12) 0.0015(11) 0.0120(11) -0.0002(11)
N2 0.0329(12) 0.0559(15) 0.0329(12) -0.0015(11) 0.0150(11) -0.0028(11)
N3 0.0397(13) 0.0513(14) 0.0341(13) -0.0003(11) 0.0179(12) 0.0001(10)
N4 0.0390(14) 0.0643(16) 0.0382(14) 0.0077(13) 0.0123(12) 0.0011(12)
C1 0.0361(15) 0.0473(16) 0.0351(14) -0.0089(13) 0.0168(13) -0.0041(12)
C2 0.0384(14) 0.0460(15) 0.0359(13) -0.0091(13) 0.0182(12) -0.0023(12)
C3 0.0459(17) 0.0514(18) 0.0390(16) 0.0027(15) 0.0155(14) -0.0001(13)
C4 0.0549(19) 0.0533(19) 0.0436(17) -0.0022(15) 0.0267(16) -0.0100(13)
C5 0.0429(15) 0.0588(18) 0.0354(13) -0.0121(14) 0.0200(13) -0.0028(13)
C6 0.0443(17) 0.0598(19) 0.0403(16) 0.0060(15) 0.0201(14) 0.0070(14)
C7 0.0473(17) 0.0503(17) 0.0429(16) -0.0002(14) 0.0252(14) -0.0013(13)
C8 0.093(3) 0.086(3) 0.049(2) 0.000(2) 0.041(2) -0.0144(18)
C9 0.0375(16) 0.0564(19) 0.0457(18) 0.0063(16) 0.0209(15) 0.0019(16)
C10 0.045(2) 0.055(2) 0.0402(18) -0.0008(15) 0.0244(17) -0.0038(13)
C11 0.061(2) 0.076(3) 0.062(2) 0.0111(19) 0.036(2) -0.0080(18)
C12 0.080(3) 0.098(3) 0.067(3) 0.013(3) 0.045(2) -0.020(2)
C13 0.082(3) 0.100(3) 0.049(2) 0.012(3) 0.037(2) -0.016(2)
C14 0.0530(19) 0.076(2) 0.0401(16) 0.0026(17) 0.0243(16) -0.0056(15)
C15 0.0484(17) 0.0561(17) 0.0403(15) -0.0018(15) 0.0268(14) -0.0037(13)
C16 0.099(4) 0.157(5) 0.043(2) 0.036(4) 0.027(3) 0.007(3)
C17 0.0428(17) 0.0589(19) 0.0383(15) 0.0047(14) 0.0178(14) -0.0012(13)
C18 0.0404(16) 0.0460(18) 0.0375(15) 0.0003(14) 0.0232(14) 0.0045(14)
C19 0.045(2) 0.057(2) 0.0409(18) 0.0054(16) 0.0252(17) 0.0085(15)
C20 0.073(2) 0.0579(19) 0.0483(18) -0.0027(18) 0.0409(19) -0.0007(15)
C21 0.072(2) 0.056(2) 0.069(2) 0.0079(18) 0.052(2) 0.0042(17)
C22 0.0478(18) 0.0574(19) 0.0560(19) 0.0092(15) 0.0285(17) 0.0063(15)
C23 0.0387(14) 0.0535(18) 0.0440(15) 0.0005(13) 0.0232(13) 0.0017(12)
C24 0.062(3) 0.078(3) 0.088(3) 0.006(2) 0.030(2) -0.006(2)

loop_
_atom_type_symbol
_atom_type_description
_atom_type_scat_dispersion_real
_atom_type_scat_dispersion_imag
_atom_type_scat_source
C C 0.0033 0.0016 'International Tables Vol C Tables 4.2.6.8 and 6.1.1.4'
H H 0.0000 0.0000 'International Tables Vol C Tables 4.2.6.8 and 6.1.1.4'
N N 0.0061 0.0033 'International Tables Vol C Tables 4.2.6.8 and 6.1.1.4'
O O 0.0106 0.0060 'International Tables Vol C Tables 4.2.6.8 and 6.1.1.4'
Cu Cu 0.3201 1.2651 'International Tables Vol C Tables 4.2.6.8 and 6.1.1.4'

loop_
_geom_angle_atom_site_label_1
_geom_angle_atom_site_label_2
_geom_angle_atom_site_label_3
_geom_angle
_geom_angle_publ_flag
N2 Cu1 N3 179.20(10) yes
N2 Cu1 O1 80.80(10) yes
O1 Cu1 N3 98.50(10) yes
O3 Cu1 N2 92.50(10) yes
O3 Cu1 N3 88.20(10) yes
O3 Cu1 O1 172.90(10) yes
N1 N2 Cu1 115.0(2) no
N1 C1 C2 117.5(3) no
N2 C9 C10 125.6(3) no
N2 C9 H9 117.2 no
N3 C17 N4 113.9(3) no
N3 C17 H17 123.0 no
N4 C17 H17 123.0 no
N4 C23 C22 131.1(3) no
O1 C1 N1 123.9(3) no
O1 C1 C2 118.5(3) no
O2 C5 C4 124.9(3) no
O2 C5 C6 115.8(3) no
O2 C8 H8A 109.5 no
O2 C8 H8B 109.5 no
O2 C8 H8C 109.5 no
O3 C15 C10 125.1(3) no
O3 C15 C14 117.4(3) no
O4 C14 C15 114.2(3) no
O4 C16 H16A 109.5 no
O4 C16 H16B 109.5 no
O4 C16 H16C 109.5 no
O5 C24 H24A 109.5 no
O5 C24 H24B 109.5 no
O5 C24 H24C 109.5 no
C1 N1 N2 108.9(2) no
C1 O1 Cu1 111.3(2) no
C2 C3 H3 119.1 no
C2 C7 H7 119.6 no
C3 C2 C1 119.5(3) no
C3 C4 C5 119.7(3) no
C3 C4 H4 120.1 no
C4 C3 C2 121.8(3) no
C4 C3 H3 119.1 no
C4 C5 C6 119.4(3) no
C5 O2 C8 117.9(3) no
C5 C4 H4 120.1 no
C5 C6 H6 119.6 no
C6 C7 C2 120.8(3) no
C6 C7 H7 119.6 no
C7 C2 C1 123.0(3) no
C7 C2 C3 117.5(3) no
C7 C6 C5 120.9(3) no
C7 C6 H6 119.6 no
C9 N2 Cu1 126.7(2) no
C9 N2 N1 118.2(3) no
C10 C9 H9 117.2 no
C10 C11 H11 119.8 no
C10 C15 C14 117.4(3) no
C11 C10 C9 118.4(4) no
C11 C12 C13 119.8(4) no
C11 C12 H12 120.1 no
C12 C11 C10 120.5(4) no
C12 C11 H11 119.8 no
C12 C13 H13 119.4 no
C13 C12 H12 120.1 no
C13 C14 O4 125.1(3) no
C13 C14 C15 120.7(4) no
C14 O4 C16 117.9(3) no
C14 C13 C12 121.3(4) no
C14 C13 H13 119.4 no
C15 O3 Cu1 128.3(2) no
C15 C10 C11 120.4(4) no
C15 C10 C9 121.2(4) no
C17 N3 Cu1 121.2(2) no
C17 N3 C18 104.4(3) no
C17 N4 C23 106.9(3) no
C17 N4 H25 129(3) no
C18 N3 Cu1 134.0(2) no
C18 C19 C20 116.2(4) no
C18 C19 H19 121.9 no
C18 C23 N4 106.3(3) no
C18 C23 C22 122.6(3) no
C19 C18 N3 130.0(3) no
C19 C20 C21 122.0(4) no
C19 C20 H20 119.0 no
C20 C19 H19 121.9 no
C20 C21 H21 119.2 no
C21 C20 H20 119.0 no
C21 C22 C23 116.1(3) no
C21 C22 H22 121.9 no
C22 C21 C20 121.7(3) no
C22 C21 H21 119.2 no
C23 N4 H25 124(3) no
C23 C18 N3 108.6(3) no
C23 C18 C19 121.3(3) no
C23 C22 H22 121.9 no
C24 O5 H26 103(4) no
H8A C8 H8B 109.5 no
H8A C8 H8C 109.5 no
H8B C8 H8C 109.5 no
H16A C16 H16B 109.5 no
H16A C16 H16C 109.5 no
H16B C16 H16C 109.5 no
H24A C24 H24B 109.5 no
H24A C24 H24C 109.5 no
H24B C24 H24C 109.5 no

loop_
_geom_bond_atom_site_label_1
_geom_bond_atom_site_label_2
_geom_bond_distance
_geom_bond_publ_flag
Cu1 N2 1.920(3) yes
Cu1 N3 1.960(3) yes
Cu1 O1 1.938(2) yes
Cu1 O3 1.875(2) yes
N1 C1 1.323(4) yes
N1 N2 1.394(3) yes
N2 C9 1.283(5) yes
O1 C1 1.274(4) yes
O3 C15 1.302(4) yes
N3 C17 1.322(4) no
N3 C18 1.405(4) no
N4 C17 1.323(4) no
N4 C23 1.383(4) no
N4 H25 0.91(2) no
O2 C5 1.361(4) no
O2 C8 1.421(5) no
O4 C14 1.365(5) no
O4 C16 1.411(5) no
O5 C24 1.403(6) no
O5 H26 0.85(5) no
C1 C2 1.483(4) no
C2 C7 1.392(4) no
C2 C3 1.396(5) no
C3 C4 1.378(4) no
C3 H3 0.9300 no
C4 C5 1.381(5) no
C4 H4 0.9300 no
C5 C6 1.381(5) no
C6 C7 1.377(4) no
C6 H6 0.9300 no
C7 H7 0.9300 no
C8 H8A 0.9600 no
C8 H8B 0.9600 no
C8 H8C 0.9600 no
C9 C10 1.435(6) no
C9 H9 0.9300 no
C10 C11 1.414(6) no
C10 C15 1.400(5) no
C11 C12 1.357(5) no
C11 H11 0.9300 no
C12 C13 1.393(6) no
C12 H12 0.9300 no
C13 C14 1.359(6) no
C13 H13 0.9300 no
C14 C15 1.426(4) no
C16 H16A 0.9600 no
C16 H16B 0.9600 no
C16 H16C 0.9600 no
C17 H17 0.9300 no
C18 C19 1.383(6) no
C18 C23 1.381(5) no
C19 C20 1.385(5) no
C19 H19 0.9300 no
C20 C21 1.389(5) no
C20 H20 0.9300 no
C21 C22 1.374(5) no
C21 H21 0.9300 no
C22 C23 1.385(5) no
C22 H22 0.9300 no
C24 H24A 0.9600 no
C24 H24B 0.9600 no
C24 H24C 0.9600 no

loop_
_geom_hbond_atom_site_label_D
_geom_hbond_atom_site_label_H
_geom_hbond_atom_site_label_A
_geom_hbond_site_symmetry_A
_geom_hbond_distance_DH
_geom_hbond_distance_HA
_geom_hbond_distance_DA
_geom_hbond_angle_DHA
_geom_hbond_publ_flag
N4 H25 O5 2_464 0.91(2) 1.86(2) 2.756(4) 171(4) yes
O5 H26 N1 . 0.85(5) 1.99(5) 2.800(4) 158(5) yes

loop_
_geom_torsion_atom_site_label_1
_geom_torsion_atom_site_label_2
_geom_torsion_atom_site_label_3
_geom_torsion_atom_site_label_4
_geom_torsion
_geom_torsion_publ_flag
Cu1 N2 C9 C10 4.4(5) no
Cu1 N3 C17 N4 173.3(2) no
Cu1 N3 C18 C19 11.7(6) no
Cu1 N3 C18 C23 -171.9(2) no
Cu1 O1 C1 N1 4.3(4) no
Cu1 O1 C1 C2 -173.4(2) no
Cu1 O3 C15 C10 7.2(5) no
Cu1 O3 C15 C14 -173.3(3) no
N1 N2 C9 C10 -179.8(4) no
N1 C1 C2 C3 177.8(3) no
N1 C1 C2 C7 -4.8(4) no
N2 Cu1 O1 C1 -3.7(2) no
N2 Cu1 O3 C15 -6.9(3) no
N2 N1 C1 O1 -1.9(4) no
N2 N1 C1 C2 175.8(2) no
N2 C9 C10 C15 -5.9(6) no
N2 C9 C10 C11 175.0(4) no
N3 Cu1 O1 C1 176.4(2) no
N3 Cu1 O3 C15 173.0(3) no
N3 C18 C19 C20 177.1(3) no
N3 C18 C23 N4 -0.6(4) no
N3 C18 C23 C22 -179.1(3) no
O1 Cu1 N2 N1 2.9(2) no
O1 Cu1 N2 C9 178.7(3) no
O1 Cu1 N3 C17 -171.8(3) no
O1 Cu1 N3 C18 -0.3(3) no
O1 C1 C2 C3 -4.3(4) no
O1 C1 C2 C7 173.1(3) no
O2 C5 C6 C7 178.9(3) no
O3 Cu1 N2 N1 -174.7(2) no
O3 Cu1 N2 C9 1.2(3) no
O3 Cu1 N3 C17 5.8(3) no
O3 Cu1 N3 C18 177.3(3) no
O4 C14 C15 O3 1.2(5) no
O4 C14 C15 C10 -179.4(3) no
C1 N1 N2 Cu1 -1.5(3) no
C1 N1 N2 C9 -177.8(3) no
C1 C2 C3 C4 177.3(3) no
C1 C2 C7 C6 -177.6(3) no
C2 C3 C4 C5 0.3(5) no
C3 C2 C7 C6 -0.1(5) no
C3 C4 C5 O2 -179.2(3) no
C3 C4 C5 C6 0.1(5) no
C4 C5 C6 C7 -0.4(5) no
C5 C6 C7 C2 0.4(5) no
C7 C2 C3 C4 -0.3(5) no
C8 O2 C5 C4 -3.2(5) no
C8 O2 C5 C6 177.6(3) no
C9 C10 C11 C12 -179.8(4) no
C9 C10 C15 O3 -0.2(6) no
C9 C10 C15 C14 -179.6(4) no
C10 C11 C12 C13 -0.2(7) no
C11 C10 C15 O3 178.9(4) no
C11 C10 C15 C14 -0.5(6) no
C11 C12 C13 C14 -1.2(8) no
C12 C13 C14 O4 -179.9(4) no
C12 C13 C14 C15 1.8(7) no
C13 C14 C15 O3 179.6(4) no
C13 C14 C15 C10 -0.9(6) no
C15 C10 C11 C12 1.1(7) no
C16 O4 C14 C13 -8.0(7) no
C16 O4 C14 C15 170.4(4) no
C17 N3 C18 C19 -175.8(4) no
C17 N3 C18 C23 0.6(4) no
C17 N4 C23 C18 0.3(4) no
C17 N4 C23 C22 178.7(3) no
C18 N3 C17 N4 -0.4(4) no
C18 C19 C20 C21 0.8(5) no
C19 C20 C21 C22 -1.5(5) no
C19 C18 C23 N4 176.2(3) no
C19 C18 C23 C22 -2.4(5) no
C20 C21 C22 C23 0.3(5) no
C21 C22 C23 N4 -176.5(3) no
C21 C22 C23 C18 1.6(5) no
C23 N4 C17 N3 0.1(4) no
C23 C18 C19 C20 1.1(5) no
